data_4308967
loop_
_publ_author_name
'Kang Min Ok'
'P. Shiv Halasyamani'

_publ_contact_author_address
;
Department of Chemistry
University of Houston
4800 Calhoun
TX 77204-5003 USA
;
_publ_contact_author_email psh@uh.edu
_publ_contact_author_fax 1(713)7432787
_publ_contact_author_name 'P. Shiv Halasyamani'
_publ_contact_author_phone 1(713)7433278
_publ_section_title
;
New d0 Transition Metal Iodates: Synthesis, Structure, and
Characterization of BaTi(IO3)6, LaTiO(IO3)5, Ba2VO2(IO3)4.(IO3),
K2MoO2(IO3)4, and BaMoO2(IO3)4.H2O
;
_journal_name_full 'Inorganic Chemistry'
_journal_page_first 2263
_journal_page_last 2271
_journal_paper_doi 10.1021/ic048428c
_journal_volume 44
_journal_year 2005
_chemical_formula_sum 'Ba2 I5 O17 V'
_chemical_formula_weight 1232.12
_chemical_name_systematic
;
Barium Vanadium Iodate
;
_space_group_IT_number 14
_symmetry_cell_setting monoclinic
_symmetry_space_group_name_Hall '-P 2ybc'
_symmetry_space_group_name_H-M 'P 1 21/c 1'
_atom_sites_solution_primary direct
_atom_sites_solution_secondary difmap
_cell_angle_alpha 90
_cell_angle_beta 116.612(2)
_cell_angle_gamma 90
_cell_formula_units_Z 4
_cell_length_a 7.5012(9)
_cell_length_b 33.032(4)
_cell_length_c 7.2150(9)
_cell_measurement_temperature 293.0(2)
_cell_volume 1598.3(3)
_computing_structure_refinement 'SHELXL-97 (Sheldrick, 1997)'
_diffrn_ambient_temperature 293.0(2)
_diffrn_measured_fraction_theta_full 0.998
_diffrn_measured_fraction_theta_max 0.943
_diffrn_radiation_monochromator graphite
_diffrn_radiation_type MoK\a
_diffrn_radiation_wavelength 0.71073
_diffrn_reflns_av_R_equivalents 0.0645
_diffrn_reflns_av_unetI/netI 0.0524
_diffrn_reflns_limit_h_max 9
_diffrn_reflns_limit_h_min -6
_diffrn_reflns_limit_k_max 42
_diffrn_reflns_limit_k_min -43
_diffrn_reflns_limit_l_max 7
_diffrn_reflns_limit_l_min -9
_diffrn_reflns_number 9836
_diffrn_reflns_theta_full 25
_diffrn_reflns_theta_max 27.99
_diffrn_reflns_theta_min 1.23
_exptl_absorpt_coefficient_mu 15.192
_exptl_absorpt_correction_T_max 0.739
_exptl_absorpt_correction_T_min 0.268
_exptl_absorpt_correction_type psi-scan
_exptl_absorpt_process_details '(North et al., 1968)'
_exptl_crystal_colour 'Light Yellow'
_exptl_crystal_density_diffrn 5.12
_exptl_crystal_density_method 'not measured'
_exptl_crystal_description Plate
_exptl_crystal_F_000 2144
_exptl_crystal_size_max 0.12
_exptl_crystal_size_mid 0.06
_exptl_crystal_size_min 0.02
_refine_diff_density_max 2.154
_refine_diff_density_min -1.513
_refine_diff_density_rms 0.359
_refine_ls_extinction_coef 0.00114(9)
_refine_ls_extinction_expression Fc^*^=kFc[1+0.001xFc^2^\l^3^/sin(2\q)]^-1/4^
_refine_ls_extinction_method SHELXL
_refine_ls_goodness_of_fit_ref 1.033
_refine_ls_matrix_type full
_refine_ls_number_parameters 227
_refine_ls_number_reflns 3639
_refine_ls_number_restraints 0
_refine_ls_restrained_S_all 1.033
_refine_ls_R_factor_all 0.049
_refine_ls_R_factor_gt 0.0369
_refine_ls_shift/su_max 0
_refine_ls_shift/su_mean 0
_refine_ls_structure_factor_coef Fsqd
_refine_ls_weighting_details 'calc w=1/[\s^2^(Fo^2^)+(0.0406P)^2^+87.5275P] where P=(Fo^2^+2Fc^2^)/3'
_refine_ls_weighting_scheme calc
_refine_ls_wR_factor_gt 0.0848
_refine_ls_wR_factor_ref 0.0899
_reflns_number_gt 3061
_reflns_number_total 3639
_reflns_threshold_expression >2\(I)
_cod_data_source_file ic048428csi20041110_031926_4.cif
_cod_data_source_block 3
_cod_depositor_comments
;
The following automatic conversions were performed:
'_symmetry_cell_setting' value 'Monoclinic' changed to 'monoclinic'
according to '/home/saulius/struct/CIF-dictionaries/cif_core.dic'
dictionary named 'cif_core.dic' version 2.4.1 from
2010-06-29.

'_exptl_absorpt_correction_type' value 'Psi-scan' changed to
'psi-scan' according to
'/home/saulius/struct/CIF-dictionaries/cif_core.dic' dictionary named
'cif_core.dic' version 2.4.1 from 2010-06-29.

Automatic conversion script
Id: cif_fix_enum 1527 2010-12-29 10:47:43Z saulius 
;
_cod_original_sg_symbol_H-M 'P 21/c'
_cod_database_code 4308967

loop_
_symmetry_equiv_pos_as_xyz
'x, y, z'
'-x, y+1/2, -z+1/2'
'-x, -y, -z'
'x, -y-1/2, z-1/2'

loop_
_atom_site_label
_atom_site_type_symbol
_atom_site_fract_x
_atom_site_fract_y
_atom_site_fract_z
_atom_site_U_iso_or_equiv
_atom_site_adp_type
_atom_site_occupancy
_atom_site_symmetry_multiplicity
_atom_site_calc_flag
_atom_site_refinement_flags
_atom_site_disorder_assembly
_atom_site_disorder_group
Ba1 Ba 0.37806(8) 0.185954(17) 0.47575(8) 0.01507(14) Uani 1 1 d . . .
Ba2 Ba 0.81349(8) 0.001452(17) 0.17830(8) 0.01510(14) Uani 1 1 d . . .
I1 I 0.40068(9) 0.048943(17) 0.44323(8) 0.01218(14) Uani 1 1 d . . .
I2 I 0.09600(9) 0.200316(18) 0.89580(9) 0.01326(15) Uani 1 1 d . . .
I3 I 0.87396(8) 0.114467(17) 0.50816(8) 0.01244(14) Uani 1 1 d . . .
I4 I 0.72130(9) 0.215354(18) 0.13071(9) 0.01384(15) Uani 1 1 d . . .
I5 I 0.44218(9) 0.104185(18) 0.91932(9) 0.01413(15) Uani 1 1 d . . .
V1 V 1.0243(2) 0.09703(5) 0.0173(2) 0.0133(3) Uani 1 1 d . . .
O1 O 0.4114(11) 0.0098(2) 0.2719(10) 0.0220(15) Uani 1 1 d . . .
O2 O 0.2926(9) 0.0897(2) 0.2502(10) 0.0170(14) Uani 1 1 d . . .
O3 O 0.1792(10) 0.0333(2) 0.4634(11) 0.0217(15) Uani 1 1 d . . .
O4 O 0.1888(10) 0.1559(2) 1.0642(10) 0.0201(15) Uani 1 1 d . . .
O5 O 0.3127(10) 0.2306(2) 1.0442(11) 0.0226(16) Uani 1 1 d . . .
O6 O 0.1388(12) 0.1823(2) 0.6823(12) 0.0281(17) Uani 1 1 d . . .
O7 O 0.6636(10) 0.1456(2) 0.3535(10) 0.0198(15) Uani 1 1 d . . .
O8 O 0.8465(9) 0.1225(2) 0.7501(9) 0.0142(13) Uani 1 1 d . . .
O9 O 0.7728(11) 0.0641(2) 0.4434(11) 0.0239(16) Uani 1 1 d . . .
O10 O 0.9894(10) 0.2148(2) 0.2202(11) 0.0242(16) Uani 1 1 d . . .
O11 O 0.6851(11) 0.2660(2) 0.0277(12) 0.0255(16) Uani 1 1 d . . .
O12 O 0.6352(12) 0.1856(2) -0.1001(11) 0.0284(18) Uani 1 1 d . . .
O13 O 0.1880(9) 0.0866(2) 0.8396(9) 0.0147(13) Uani 1 1 d . . .
O14 O 0.4115(11) 0.1144(2) 0.6622(10) 0.0201(15) Uani 1 1 d . . .
O15 O 0.5378(11) 0.0539(2) 0.9503(11) 0.0218(15) Uani 1 1 d . . .
O16 O 0.9014(11) 0.1126(2) 0.1431(11) 0.0240(16) Uani 1 1 d . . .
O17 O 0.9655(11) 0.0488(2) -0.0255(11) 0.0207(15) Uani 1 1 d . . .

loop_
_atom_site_aniso_label
_atom_site_aniso_U_11
_atom_site_aniso_U_22
_atom_site_aniso_U_33
_atom_site_aniso_U_23
_atom_site_aniso_U_13
_atom_site_aniso_U_12
Ba1 0.0162(3) 0.0128(3) 0.0149(3) 0.0003(2) 0.0058(2) -0.0016(2)
Ba2 0.0163(3) 0.0123(3) 0.0152(3) 0.0010(2) 0.0056(2) -0.0009(2)
I1 0.0142(3) 0.0084(3) 0.0127(3) 0.0006(2) 0.0050(2) -0.0002(2)
I2 0.0143(3) 0.0096(3) 0.0140(3) -0.0003(2) 0.0047(2) 0.0008(2)
I3 0.0133(3) 0.0106(3) 0.0122(3) -0.0006(2) 0.0046(2) -0.0007(2)
I4 0.0155(3) 0.0113(3) 0.0136(3) -0.0004(2) 0.0056(2) 0.0003(2)
I5 0.0143(3) 0.0120(3) 0.0150(3) -0.0029(2) 0.0057(2) -0.0021(2)
V1 0.0155(8) 0.0120(8) 0.0129(7) 0.0022(6) 0.0068(6) 0.0008(6)
O1 0.029(4) 0.018(4) 0.020(4) -0.002(3) 0.012(3) -0.003(3)
O2 0.011(3) 0.017(3) 0.016(3) 0.004(3) 0.000(2) 0.002(3)
O3 0.018(3) 0.018(4) 0.024(4) 0.001(3) 0.005(3) -0.008(3)
O4 0.020(3) 0.018(4) 0.016(3) 0.002(3) 0.003(3) 0.007(3)
O5 0.016(3) 0.011(3) 0.034(4) -0.006(3) 0.004(3) -0.008(3)
O6 0.041(5) 0.027(4) 0.028(4) -0.007(3) 0.026(4) -0.005(4)
O7 0.016(3) 0.019(4) 0.025(4) 0.003(3) 0.009(3) 0.010(3)
O8 0.015(3) 0.018(3) 0.013(3) 0.004(3) 0.009(2) 0.002(3)
O9 0.033(4) 0.013(3) 0.031(4) -0.012(3) 0.020(3) -0.014(3)
O10 0.014(3) 0.032(4) 0.024(4) -0.003(3) 0.006(3) 0.006(3)
O11 0.026(4) 0.018(4) 0.036(4) 0.013(3) 0.016(3) 0.006(3)
O12 0.031(4) 0.024(4) 0.021(4) -0.011(3) 0.004(3) 0.001(3)
O13 0.011(3) 0.014(3) 0.016(3) 0.003(3) 0.004(2) -0.001(3)
O14 0.029(4) 0.017(4) 0.019(3) -0.003(3) 0.015(3) -0.003(3)
O15 0.022(4) 0.011(3) 0.030(4) 0.007(3) 0.010(3) 0.009(3)
O16 0.028(4) 0.027(4) 0.023(4) -0.001(3) 0.018(3) 0.000(3)
O17 0.026(4) 0.010(3) 0.026(4) 0.005(3) 0.011(3) -0.002(3)

loop_
_atom_type_symbol
_atom_type_description
_atom_type_scat_dispersion_real
_atom_type_scat_dispersion_imag
_atom_type_scat_source
O O 0.0106 0.006 'International Tables Vol C Tables 4.2.6.8 and 6.1.1.4'
V V 0.3005 0.5294 'International Tables Vol C Tables 4.2.6.8 and 6.1.1.4'
I I -0.4742 1.8119 'International Tables Vol C Tables 4.2.6.8 and 6.1.1.4'
Ba Ba -0.3244 2.2819 'International Tables Vol C Tables 4.2.6.8 and 6.1.1.4'

loop_
_geom_angle_atom_site_label_1
_geom_angle_atom_site_label_2
_geom_angle_atom_site_label_3
_geom_angle
_geom_angle_site_symmetry_1
_geom_angle_site_symmetry_3
_geom_angle_publ_flag
O14 Ba1 O11 124.8(2) . 4_566 ?
O14 Ba1 O12 65.2(2) . 1_556 ?
O11 Ba1 O12 73.8(2) 4_566 1_556 ?
O14 Ba1 O6 68.5(2) . . ?
O11 Ba1 O6 131.7(2) 4_566 . ?
O12 Ba1 O6 73.1(2) 1_556 . ?
O14 Ba1 O10 117.5(2) . 1_455 ?
O11 Ba1 O10 117.6(2) 4_566 1_455 ?
O12 Ba1 O10 136.1(2) 1_556 1_455 ?
O6 Ba1 O10 69.0(2) . 1_455 ?
O14 Ba1 O4 96.2(2) . 1_554 ?
O11 Ba1 O4 110.5(2) 4_566 1_554 ?
O12 Ba1 O4 157.2(2) 1_556 1_554 ?
O6 Ba1 O4 113.7(2) . 1_554 ?
O10 Ba1 O4 63.2(2) 1_455 1_554 ?
O14 Ba1 O5 138.0(2) . 4_565 ?
O11 Ba1 O5 67.1(2) 4_566 4_565 ?
O12 Ba1 O5 84.5(2) 1_556 4_565 ?
O6 Ba1 O5 75.6(2) . 4_565 ?
O10 Ba1 O5 65.5(2) 1_455 4_565 ?
O4 Ba1 O5 118.1(2) 1_554 4_565 ?
O14 Ba1 O7 80.6(2) . . ?
O11 Ba1 O7 67.6(2) 4_566 . ?
O12 Ba1 O7 95.0(2) 1_556 . ?
O6 Ba1 O7 149.0(2) . . ?
O10 Ba1 O7 128.85(19) 1_455 . ?
O4 Ba1 O7 67.77(19) 1_554 . ?
O5 Ba1 O7 132.9(2) 4_565 . ?
O14 Ba1 O5 144.68(19) . 1_554 ?
O11 Ba1 O5 67.7(2) 4_566 1_554 ?
O12 Ba1 O5 141.2(2) 1_556 1_554 ?
O6 Ba1 O5 131.7(2) . 1_554 ?
O10 Ba1 O5 63.7(2) 1_455 1_554 ?
O4 Ba1 O5 51.05(19) 1_554 1_554 ?
O5 Ba1 O5 76.57(12) 4_565 1_554 ?
O7 Ba1 O5 74.97(18) . 1_554 ?
O14 Ba1 I2 123.22(15) . 1_554 ?
O11 Ba1 I2 95.77(17) 4_566 1_554 ?
O12 Ba1 I2 169.55(18) 1_556 1_554 ?
O6 Ba1 I2 114.83(17) . 1_554 ?
O10 Ba1 I2 48.17(15) 1_455 1_554 ?
O4 Ba1 I2 27.77(14) 1_554 1_554 ?
O5 Ba1 I2 90.91(14) 4_565 1_554 ?
O7 Ba1 I2 81.26(13) . 1_554 ?
O5 Ba1 I2 28.39(11) 1_554 1_554 ?
O14 Ba1 I4 132.63(15) . 4_566 ?
O11 Ba1 I4 21.81(16) 4_566 4_566 ?
O12 Ba1 I4 69.80(17) 1_556 4_566 ?
O6 Ba1 I4 111.86(16) . 4_566 ?
O10 Ba1 I4 104.78(16) 1_455 4_566 ?
O4 Ba1 I4 122.48(15) 1_554 4_566 ?
O5 Ba1 I4 46.25(15) 4_565 4_566 ?
O7 Ba1 I4 89.36(14) . 4_566 ?
O5 Ba1 I4 72.65(11) 1_554 4_566 ?
I2 Ba1 I4 100.290(18) 1_554 4_566 ?
O15 Ba2 O17 71.8(2) 1_554 . ?
O15 Ba2 O3 116.8(2) 1_554 1_655 ?
O17 Ba2 O3 70.8(2) . 1_655 ?
O15 Ba2 O3 122.0(2) 1_554 3_656 ?
O17 Ba2 O3 153.2(2) . 3_656 ?
O3 Ba2 O3 82.4(2) 1_655 3_656 ?
O15 Ba2 O17 124.3(2) 1_554 3_755 ?
O17 Ba2 O17 70.9(2) . 3_755 ?
O3 Ba2 O17 87.4(2) 1_655 3_755 ?
O3 Ba2 O17 109.8(2) 3_656 3_755 ?
O15 Ba2 O13 130.0(2) 1_554 3_656 ?
O17 Ba2 O13 122.9(2) . 3_656 ?
O3 Ba2 O13 113.03(19) 1_655 3_656 ?
O3 Ba2 O13 68.3(2) 3_656 3_656 ?
O17 Ba2 O13 53.21(18) 3_755 3_656 ?
O15 Ba2 O9 70.2(2) 1_554 . ?
O17 Ba2 O9 98.0(2) . . ?
O3 Ba2 O9 66.9(2) 1_655 . ?
O3 Ba2 O9 69.6(2) 3_656 . ?
O17 Ba2 O9 154.3(2) 3_755 . ?
O13 Ba2 O9 137.40(19) 3_656 . ?
O15 Ba2 O1 59.4(2) 1_554 3_655 ?
O17 Ba2 O1 69.3(2) . 3_655 ?
O3 Ba2 O1 138.6(2) 1_655 3_655 ?
O3 Ba2 O1 137.0(2) 3_656 3_655 ?
O17 Ba2 O1 69.4(2) 3_755 3_655 ?
O13 Ba2 O1 80.55(18) 3_656 3_655 ?
O9 Ba2 O1 129.5(2) . 3_655 ?
O15 Ba2 O15 82.6(2) 1_554 3_656 ?
O17 Ba2 O15 135.0(2) . 3_656 ?
O3 Ba2 O15 153.61(19) 1_655 3_656 ?
O3 Ba2 O15 71.78(19) 3_656 3_656 ?
O17 Ba2 O15 96.15(19) 3_755 3_656 ?
O13 Ba2 O15 52.47(18) 3_656 3_656 ?
O9 Ba2 O15 107.4(2) . 3_656 ?
O1 Ba2 O15 65.8(2) 3_655 3_656 ?
O15 Ba2 I5 106.92(16) 1_554 3_656 ?
O17 Ba2 I5 135.15(15) . 3_656 ?
O3 Ba2 I5 135.42(15) 1_655 3_656 ?
O3 Ba2 I5 66.74(14) 3_656 3_656 ?
O17 Ba2 I5 74.74(13) 3_755 3_656 ?
O13 Ba2 I5 26.40(12) 3_656 3_656 ?
O9 Ba2 I5 124.42(14) . 3_656 ?
O1 Ba2 I5 72.19(14) 3_655 3_656 ?
O15 Ba2 I5 26.10(13) 3_656 3_656 ?
O15 Ba2 V1 66.10(16) 1_554 . ?
O17 Ba2 V1 19.64(15) . . ?
O3 Ba2 V1 61.54(14) 1_655 . ?
O3 Ba2 V1 139.08(14) 3_656 . ?
O17 Ba2 V1 88.45(13) 3_755 . ?
O13 Ba2 V1 141.55(13) 3_656 . ?
O9 Ba2 V1 78.40(14) . . ?
O1 Ba2 V1 83.26(14) 3_655 . ?
O15 Ba2 V1 144.44(13) 3_656 . ?
I5 Ba2 V1 153.82(3) 3_656 . ?
O15 Ba2 V1 126.86(16) 1_554 3_755 ?
O17 Ba2 V1 90.51(16) . 3_755 ?
O3 Ba2 V1 102.40(16) 1_655 3_755 ?
O3 Ba2 V1 96.36(16) 3_656 3_755 ?
O17 Ba2 V1 21.50(14) 3_755 3_755 ?
O13 Ba2 V1 32.52(13) 3_656 3_755 ?
O9 Ba2 V1 162.85(16) . 3_755 ?
O1 Ba2 V1 67.47(15) 3_655 3_755 ?
O15 Ba2 V1 75.86(14) 3_656 3_755 ?
I5 Ba2 V1 53.30(3) 3_656 3_755 ?
V1 Ba2 V1 109.07(3) . 3_755 ?
O3 I1 O1 100.0(3) . . ?
O3 I1 O2 99.3(3) . . ?
O1 I1 O2 98.3(3) . . ?
O5 I2 O6 103.4(4) . . ?
O5 I2 O4 94.4(3) . . ?
O6 I2 O4 98.2(3) . . ?
O5 I2 Ba1 60.1(2) . 1_556 ?
O6 I2 Ba1 132.6(3) . 1_556 ?
O4 I2 Ba1 46.1(2) . 1_556 ?
O7 I3 O9 102.6(3) . . ?
O7 I3 O8 93.7(3) . . ?
O9 I3 O8 99.4(3) . . ?
O12 I4 O11 101.7(4) . . ?
O12 I4 O10 101.9(3) . . ?
O11 I4 O10 95.4(4) . . ?
O12 I4 Ba1 105.7(2) . 4_565 ?
O11 I4 Ba1 33.5(2) . 4_565 ?
O10 I4 Ba1 125.5(3) . 4_565 ?
O15 I5 O14 99.4(3) . . ?
O15 I5 O13 92.8(3) . . ?
O14 I5 O13 95.8(3) . . ?
O15 I5 Ba2 47.5(2) . 3_656 ?
O14 I5 Ba2 99.1(2) . 3_656 ?
O13 I5 Ba2 45.3(2) . 3_656 ?
O16 V1 O17 103.8(4) . . ?
O16 V1 O8 96.1(3) . 1_554 ?
O17 V1 O8 102.9(3) . 1_554 ?
O16 V1 O2 100.3(3) . 1_655 ?
O17 V1 O2 97.2(3) . 1_655 ?
O8 V1 O2 150.2(3) 1_554 1_655 ?
O16 V1 O13 170.8(3) . 1_654 ?
O17 V1 O13 84.9(3) . 1_654 ?
O8 V1 O13 78.6(2) 1_554 1_654 ?
O2 V1 O13 81.5(3) 1_655 1_654 ?
O16 V1 O4 93.0(3) . 1_654 ?
O17 V1 O4 161.7(3) . 1_654 ?
O8 V1 O4 82.1(3) 1_554 1_654 ?
O2 V1 O4 72.3(3) 1_655 1_654 ?
O13 V1 O4 78.9(3) 1_654 1_654 ?
O16 V1 Ba2 71.8(3) . . ?
O17 V1 Ba2 33.8(3) . . ?
O8 V1 Ba2 116.5(2) 1_554 . ?
O2 V1 Ba2 92.4(2) 1_655 . ?
O13 V1 Ba2 117.25(18) 1_654 . ?
O4 V1 Ba2 156.52(18) 1_654 . ?
O16 V1 Ba2 142.7(3) . 3_755 ?
O17 V1 Ba2 40.0(3) . 3_755 ?
O8 V1 Ba2 100.6(2) 1_554 3_755 ?
O2 V1 Ba2 81.0(2) 1_655 3_755 ?
O13 V1 Ba2 46.37(17) 1_654 3_755 ?
O4 V1 Ba2 122.03(19) 1_654 3_755 ?
Ba2 V1 Ba2 70.93(3) . 3_755 ?
I1 O1 Ba2 131.6(3) . 3_655 ?
I1 O2 V1 131.9(4) . 1_455 ?
I1 O3 Ba2 133.1(3) . 1_455 ?
I1 O3 Ba2 123.5(3) . 3_656 ?
Ba2 O3 Ba2 97.6(2) 1_455 3_656 ?
I2 O4 V1 125.0(3) . 1_456 ?
I2 O4 Ba1 106.1(3) . 1_556 ?
V1 O4 Ba1 116.4(3) 1_456 1_556 ?
I2 O5 Ba1 127.5(3) . 4_566 ?
I2 O5 Ba1 91.5(3) . 1_556 ?
Ba1 O5 Ba1 129.0(2) 4_566 1_556 ?
I2 O6 Ba1 147.1(4) . . ?
I3 O7 Ba1 128.5(3) . . ?
I3 O8 V1 122.9(3) . 1_556 ?
I3 O9 Ba2 131.9(3) . . ?
I4 O10 Ba1 152.9(4) . 1_655 ?
I4 O11 Ba1 124.6(4) . 4_565 ?
I4 O12 Ba1 143.3(4) . 1_554 ?
I5 O13 V1 123.6(3) . 1_456 ?
I5 O13 Ba2 108.3(3) . 3_656 ?
V1 O13 Ba2 101.1(2) 1_456 3_656 ?
I5 O14 Ba1 128.8(3) . . ?
I5 O15 Ba2 148.2(4) . 1_556 ?
I5 O15 Ba2 106.3(3) . 3_656 ?
Ba2 O15 Ba2 97.4(2) 1_556 3_656 ?
V1 O17 Ba2 126.6(4) . . ?
V1 O17 Ba2 118.5(3) . 3_755 ?
Ba2 O17 Ba2 109.1(2) . 3_755 ?

loop_
_geom_bond_atom_site_label_1
_geom_bond_atom_site_label_2
_geom_bond_distance
_geom_bond_site_symmetry_2
_geom_bond_publ_flag
Ba1 O14 2.674(7) . ?
Ba1 O11 2.681(7) 4_566 ?
Ba1 O12 2.792(7) 1_556 ?
Ba1 O6 2.802(7) . ?
Ba1 O10 2.826(7) 1_455 ?
Ba1 O4 2.836(7) 1_554 ?
Ba1 O5 2.880(7) 4_565 ?
Ba1 O7 2.972(7) . ?
Ba1 O5 3.278(8) 1_554 ?
Ba1 I2 3.7787(9) 1_554 ?
Ba1 I4 3.9909(9) 4_566 ?
Ba2 O15 2.633(7) 1_554 ?
Ba2 O17 2.722(7) . ?
Ba2 O3 2.793(7) 1_655 ?
Ba2 O3 2.806(7) 3_656 ?
Ba2 O17 2.890(7) 3_755 ?
Ba2 O13 2.913(7) 3_656 ?
Ba2 O9 2.924(7) . ?
Ba2 O1 2.937(7) 3_655 ?
Ba2 O15 2.992(7) 3_656 ?
Ba2 I5 3.8910(9) 3_656 ?
Ba2 V1 3.9320(17) . ?
Ba2 V1 3.9491(17) 3_755 ?
I1 O3 1.808(7) . ?
I1 O1 1.816(7) . ?
I1 O2 1.844(6) . ?
I2 O5 1.797(7) . ?
I2 O6 1.809(7) . ?
I2 O4 1.832(7) . ?
I2 Ba1 3.7787(9) 1_556 ?
I3 O7 1.794(6) . ?
I3 O9 1.802(7) . ?
I3 O8 1.866(6) . ?
I4 O12 1.788(7) . ?
I4 O11 1.802(7) . ?
I4 O10 1.816(7) . ?
I4 Ba1 3.9909(9) 4_565 ?
I5 O15 1.784(7) . ?
I5 O14 1.796(7) . ?
I5 O13 1.822(6) . ?
I5 Ba2 3.8910(9) 3_656 ?
V1 O16 1.639(7) . ?
V1 O17 1.646(7) . ?
V1 O8 1.975(6) 1_554 ?
V1 O2 1.975(6) 1_655 ?
V1 O13 2.164(7) 1_654 ?
V1 O4 2.245(7) 1_654 ?
V1 Ba2 3.9491(17) 3_755 ?
O1 Ba2 2.937(7) 3_655 ?
O2 V1 1.975(6) 1_455 ?
O3 Ba2 2.793(7) 1_455 ?
O3 Ba2 2.806(7) 3_656 ?
O4 V1 2.245(7) 1_456 ?
O4 Ba1 2.836(7) 1_556 ?
O5 Ba1 2.880(7) 4_566 ?
O5 Ba1 3.278(8) 1_556 ?
O8 V1 1.975(6) 1_556 ?
O10 Ba1 2.826(7) 1_655 ?
O11 Ba1 2.681(7) 4_565 ?
O12 Ba1 2.792(7) 1_554 ?
O13 V1 2.164(7) 1_456 ?
O13 Ba2 2.913(7) 3_656 ?
O15 Ba2 2.633(7) 1_556 ?
O15 Ba2 2.992(7) 3_656 ?
O17 Ba2 2.890(7) 3_755 ?
